data_7118646
loop_
_publ_author_name
'Bushuyev, Oleksandr S.'
'Tomberg, Anna'
'Vinden, Joanna R.'
'Moitessier, Nicolas'
'Barrett, Christopher J.'
'Fri\<s\<ci\'c, Tomislav'

_publ_section_title
;
 Azo&#x22EF;phenyl stacking: a persistent self-assembly motif guides the
 assembly of fluorinated cis-azobenzenes into photo-mechanical needle crystals
;
_journal_coden_ASTM CHCOFS
_journal_issue 10
_journal_name_full
;
 Chemical Communications (Cambridge, United Kingdom)
;
_journal_page_first 2103
_journal_page_last 2106
_journal_paper_doi 10.1039/c5cc08590j
_journal_volume 52
_journal_year 2016
_chemical_formula_sum 'C26 H14 F8 I2 N4'
_chemical_formula_weight 788.21
_space_group_crystal_system monoclinic
_space_group_IT_number 15
_space_group_name_Hall '-C 2yc'
_space_group_name_H-M_alt 'C 1 2/c 1'
_symmetry_space_group_name_Hall '-C 2yc'
_symmetry_space_group_name_H-M 'C 1 2/c 1'
_atom_sites_solution_hydrogens geom
_audit_creation_method SHELXL-2014
_audit_update_record
;
2015-10-13 deposited with the CCDC.
2015-12-04 downloaded from the CCDC.
;
_cell_angle_alpha 90
_cell_angle_beta 96.287(2)
_cell_angle_gamma 90
_cell_formula_units_Z 4
_cell_length_a 28.300(4)
_cell_length_b 5.4157(7)
_cell_length_c 17.841(2)
_cell_measurement_temperature 151(2)
_cell_volume 2717.9(6)
_computing_structure_refinement 'SHELXL-2014 (Sheldrick, 2014)'
_diffrn_ambient_temperature 151(2)
_diffrn_measured_fraction_theta_full 0.999
_diffrn_measured_fraction_theta_max 0.997
_diffrn_measurement_device_type 'Bruker D8'
_diffrn_radiation_type MoK\a
_diffrn_radiation_wavelength 0.71073
_diffrn_reflns_av_R_equivalents 0.0262
_diffrn_reflns_av_unetI/netI 0.0310
_diffrn_reflns_Laue_measured_fraction_full 0.999
_diffrn_reflns_Laue_measured_fraction_max 0.997
_diffrn_reflns_limit_h_max 36
_diffrn_reflns_limit_h_min -32
_diffrn_reflns_limit_k_max 6
_diffrn_reflns_limit_k_min -6
_diffrn_reflns_limit_l_max 22
_diffrn_reflns_limit_l_min -21
_diffrn_reflns_number 8190
_diffrn_reflns_point_group_measured_fraction_full 0.999
_diffrn_reflns_point_group_measured_fraction_max 0.997
_diffrn_reflns_theta_full 25.242
_diffrn_reflns_theta_max 27.103
_diffrn_reflns_theta_min 1.448
_exptl_absorpt_coefficient_mu 2.393
_exptl_absorpt_correction_T_max 0.7457
_exptl_absorpt_correction_T_min 0.6497
_exptl_absorpt_correction_type multi-scan
_exptl_absorpt_process_details SADABS
_exptl_crystal_colour yellow
_exptl_crystal_density_diffrn 1.926
_exptl_crystal_description needle
_exptl_crystal_F_000 1504
_exptl_crystal_size_max 0.664
_exptl_crystal_size_mid 0.127
_exptl_crystal_size_min 0.076
_refine_diff_density_max 0.474
_refine_diff_density_min -0.438
_refine_diff_density_rms 0.075
_refine_ls_extinction_method none
_refine_ls_goodness_of_fit_ref 1.058
_refine_ls_hydrogen_treatment constr
_refine_ls_matrix_type full
_refine_ls_number_parameters 181
_refine_ls_number_reflns 2982
_refine_ls_number_restraints 0
_refine_ls_restrained_S_all 1.058
_refine_ls_R_factor_all 0.0294
_refine_ls_R_factor_gt 0.0226
_refine_ls_shift/su_max 0.001
_refine_ls_shift/su_mean 0.000
_refine_ls_structure_factor_coef Fsqd
_refine_ls_weighting_details 'w=1/[\s^2^(Fo^2^)+(0.0167P)^2^+2.5118P] where P=(Fo^2^+2Fc^2^)/3'
_refine_ls_weighting_scheme calc
_refine_ls_wR_factor_gt 0.0475
_refine_ls_wR_factor_ref 0.0500
_reflns_Friedel_coverage 0.000
_reflns_number_gt 2590
_reflns_number_total 2982
_reflns_threshold_expression 'I > 2\s(I)'
_cod_data_source_file c5cc08590j2.cif
_cod_data_source_block mo_Bushuyev5_0m
_cod_original_cell_volume 2718.0(6)
_cod_database_code 7118646
_shelx_space_group_comment
;
The symmetry employed for this shelxl refinement is uniquely defined
by the following loop, which should always be used as a source of
symmetry information in preference to the above space-group names.
They are only intended as comments.
;
_shelx_estimated_absorpt_t_min 0.299
_shelx_estimated_absorpt_t_max 0.839
_shelxl_version_number 2014-3

loop_
_space_group_symop_operation_xyz
'x, y, z'
'-x, y, -z+1/2'
'x+1/2, y+1/2, z'
'-x+1/2, y+1/2, -z+1/2'
'-x, -y, -z'
'x, -y, z-1/2'
'-x+1/2, -y+1/2, -z'
'x+1/2, -y+1/2, z-1/2'

loop_
_atom_site_label
_atom_site_type_symbol
_atom_site_fract_x
_atom_site_fract_y
_atom_site_fract_z
_atom_site_U_iso_or_equiv
_atom_site_adp_type
_atom_site_occupancy
_atom_site_site_symmetry_order
_atom_site_calc_flag
_atom_site_refinement_flags_posn
_atom_site_refinement_flags_adp
I1 I 0.39909(2) 0.21790(3) 0.96134(2) 0.02820(6) Uani 1 1 d . .
F1 F 0.50758(5) 0.3523(3) 0.93226(8) 0.0331(3) Uani 1 1 d . .
F2 F 0.54375(5) 0.7094(3) 0.85148(8) 0.0336(3) Uani 1 1 d . .
F3 F 0.35185(5) 0.6086(3) 0.84063(9) 0.0397(4) Uani 1 1 d . .
F4 F 0.38830(6) 0.9668(3) 0.76052(9) 0.0413(4) Uani 1 1 d . .
N1 N 0.14710(8) 0.5815(4) 0.94319(13) 0.0363(5) Uani 1 1 d . .
N2 N 0.48388(8) 1.0679(4) 0.77107(12) 0.0323(5) Uani 1 1 d . .
C1 C 0.12733(10) 0.7704(5) 0.90297(17) 0.0366(6) Uani 1 1 d . .
H1 H 0.0940 0.7937 0.9014 0.044 Uiso 1 1 calc R U
C2 C 0.15295(10) 0.9337(5) 0.86354(15) 0.0344(6) Uani 1 1 d . .
H3 H 0.1372 1.0660 0.8363 0.041 Uiso 1 1 calc R U
C3 C 0.20170(9) 0.9045(5) 0.86373(14) 0.0281(6) Uani 1 1 d . .
C4 C 0.22955(10) 1.0819(5) 0.82341(15) 0.0342(6) Uani 1 1 d . .
H4 H 0.2121 1.2001 0.7923 0.041 Uiso 1 1 calc R U
C5 C 0.27583(11) 1.0920(5) 0.82643(17) 0.0421(7) Uani 1 1 d . .
H5 H 0.2949 0.9778 0.8568 0.050 Uiso 1 1 calc R U
H2 H 0.2905 1.2135 0.7983 0.050 Uiso 1 1 calc R U
C6 C 0.19396(11) 0.5506(5) 0.94287(17) 0.0421(7) Uani 1 1 d . .
H7 H 0.2086 0.4158 0.9704 0.050 Uiso 1 1 calc R U
C7 C 0.22231(10) 0.7037(5) 0.90471(17) 0.0384(7) Uani 1 1 d . .
H6 H 0.2555 0.6729 0.9063 0.046 Uiso 1 1 calc R U
C8 C 0.42880(9) 0.4725(4) 0.88971(13) 0.0249(5) Uani 1 1 d . .
C9 C 0.47732(9) 0.5026(4) 0.89010(13) 0.0240(5) Uani 1 1 d . .
C10 C 0.49613(9) 0.6829(4) 0.84724(13) 0.0246(5) Uani 1 1 d . .
C11 C 0.46695(9) 0.8446(4) 0.80301(13) 0.0253(5) Uani 1 1 d . .
C12 C 0.39975(9) 0.6293(5) 0.84388(14) 0.0269(5) Uani 1 1 d . .
C13 C 0.41807(9) 0.8132(5) 0.80224(14) 0.0284(5) Uani 1 1 d . .

loop_
_atom_site_aniso_label
_atom_site_aniso_U_11
_atom_site_aniso_U_22
_atom_site_aniso_U_33
_atom_site_aniso_U_23
_atom_site_aniso_U_13
_atom_site_aniso_U_12
I1 0.03237(10) 0.02841(10) 0.02486(9) -0.00261(6) 0.00789(7) -0.00382(7)
F1 0.0284(8) 0.0407(8) 0.0299(8) 0.0124(6) 0.0022(6) 0.0058(7)
F2 0.0257(8) 0.0480(9) 0.0271(8) 0.0065(6) 0.0026(6) -0.0036(7)
F3 0.0243(8) 0.0500(10) 0.0444(10) 0.0055(8) 0.0020(7) 0.0060(7)
F4 0.0429(10) 0.0434(9) 0.0375(9) 0.0117(7) 0.0034(7) 0.0186(8)
N1 0.0391(14) 0.0321(12) 0.0396(13) -0.0018(10) 0.0130(11) -0.0055(11)
N2 0.0455(15) 0.0240(11) 0.0283(12) -0.0012(8) 0.0082(10) 0.0021(10)
C1 0.0283(14) 0.0389(15) 0.0436(16) -0.0047(12) 0.0090(12) -0.0005(12)
C2 0.0337(15) 0.0358(15) 0.0337(15) 0.0032(11) 0.0034(12) 0.0015(12)
C3 0.0326(14) 0.0275(13) 0.0245(13) -0.0039(10) 0.0043(11) -0.0029(11)
C4 0.0360(16) 0.0345(15) 0.0320(15) 0.0046(11) 0.0031(12) -0.0021(12)
C5 0.0416(18) 0.0400(16) 0.0459(17) 0.0033(13) 0.0105(14) -0.0060(14)
C6 0.0401(18) 0.0363(15) 0.0500(18) 0.0114(13) 0.0056(14) 0.0046(13)
C7 0.0272(14) 0.0399(15) 0.0491(18) 0.0044(13) 0.0085(13) 0.0029(12)
C8 0.0315(14) 0.0240(12) 0.0199(12) -0.0042(9) 0.0056(10) -0.0009(10)
C9 0.0266(13) 0.0258(12) 0.0194(11) -0.0011(9) 0.0016(10) 0.0030(10)
C10 0.0249(13) 0.0294(13) 0.0198(11) -0.0032(9) 0.0039(10) -0.0012(10)
C11 0.0373(15) 0.0209(12) 0.0181(11) -0.0040(9) 0.0047(10) 0.0010(10)
C12 0.0228(13) 0.0321(13) 0.0259(13) -0.0043(10) 0.0027(10) 0.0038(11)
C13 0.0338(14) 0.0283(13) 0.0230(12) -0.0005(10) 0.0029(11) 0.0124(11)

loop_
_atom_type_symbol
_atom_type_description
_atom_type_scat_dispersion_real
_atom_type_scat_dispersion_imag
_atom_type_scat_source
C C 0.0033 0.0016 'International Tables Vol C Tables 4.2.6.8 and 6.1.1.4'
H H 0.0000 0.0000 'International Tables Vol C Tables 4.2.6.8 and 6.1.1.4'
N N 0.0061 0.0033 'International Tables Vol C Tables 4.2.6.8 and 6.1.1.4'
F F 0.0171 0.0103 'International Tables Vol C Tables 4.2.6.8 and 6.1.1.4'
I I -0.4742 1.8119 'International Tables Vol C Tables 4.2.6.8 and 6.1.1.4'

loop_
_geom_angle_atom_site_label_1
_geom_angle_atom_site_label_2
_geom_angle_atom_site_label_3
_geom_angle
_geom_angle_site_symmetry_1
C1 N1 C6 116.8(2) .
N2 N2 C11 122.45(13) 2_656
N1 C1 C2 123.4(3) .
C1 C2 C3 120.1(3) .
C2 C3 C7 116.5(2) .
C2 C3 C4 120.5(2) .
C7 C3 C4 123.0(2) .
C5 C4 C3 126.3(3) .
N1 C6 C7 123.8(3) .
C6 C7 C3 119.4(3) .
C9 C8 C12 117.1(2) .
C9 C8 I1 122.28(18) .
C12 C8 I1 120.44(19) .
F1 C9 C8 120.1(2) .
F1 C9 C10 118.4(2) .
C8 C9 C10 121.5(2) .
F2 C10 C9 119.1(2) .
F2 C10 C11 119.5(2) .
C9 C10 C11 121.2(2) .
C10 C11 C13 117.2(2) .
C10 C11 N2 123.4(2) .
C13 C11 N2 118.1(2) .
F3 C12 C13 118.1(2) .
F3 C12 C8 120.1(2) .
C13 C12 C8 121.8(2) .
F4 C13 C12 119.6(2) .
F4 C13 C11 119.4(2) .
C12 C13 C11 121.0(2) .

loop_
_geom_bond_atom_site_label_1
_geom_bond_atom_site_label_2
_geom_bond_distance
_geom_bond_site_symmetry_2
I1 C8 2.116(2) .
F1 C9 1.349(3) .
F2 C10 1.349(3) .
F3 C12 1.355(3) .
F4 C13 1.349(3) .
N1 C1 1.337(4) .
N1 C6 1.337(4) .
N2 N2 1.244(4) 2_656
N2 C11 1.441(3) .
C1 C2 1.384(4) .
C2 C3 1.388(4) .
C3 C7 1.402(4) .
C3 C4 1.478(4) .
C4 C5 1.306(4) .
C6 C7 1.383(4) .
C8 C9 1.382(3) .
C8 C12 1.385(3) .
C9 C10 1.382(3) .
C10 C11 1.389(4) .
C11 C13 1.392(4) .
C12 C13 1.378(4) .

loop_
_geom_torsion_atom_site_label_1
_geom_torsion_atom_site_label_2
_geom_torsion_atom_site_label_3
_geom_torsion_atom_site_label_4
_geom_torsion
_geom_torsion_site_symmetry_1
C6 N1 C1 C2 -1.5(4) .
N1 C1 C2 C3 0.7(4) .
C1 C2 C3 C7 0.5(4) .
C1 C2 C3 C4 -178.4(3) .
C2 C3 C4 C5 171.5(3) .
C7 C3 C4 C5 -7.4(4) .
C1 N1 C6 C7 1.0(4) .
N1 C6 C7 C3 0.2(5) .
C2 C3 C7 C6 -1.0(4) .
C4 C3 C7 C6 178.0(3) .
C12 C8 C9 F1 -178.5(2) .
I1 C8 C9 F1 5.9(3) .
C12 C8 C9 C10 0.6(3) .
I1 C8 C9 C10 -174.92(18) .
F1 C9 C10 F2 -2.9(3) .
C8 C9 C10 F2 177.9(2) .
F1 C9 C10 C11 -179.6(2) .
C8 C9 C10 C11 1.2(4) .
F2 C10 C11 C13 -178.3(2) .
C9 C10 C11 C13 -1.6(3) .
F2 C10 C11 N2 -11.2(3) .
C9 C10 C11 N2 165.5(2) .
N2 N2 C11 C10 57.1(4) 2_656
N2 N2 C11 C13 -135.9(3) 2_656
C9 C8 C12 F3 179.7(2) .
I1 C8 C12 F3 -4.7(3) .
C9 C8 C12 C13 -2.2(4) .
I1 C8 C12 C13 173.50(18) .
F3 C12 C13 F4 0.6(3) .
C8 C12 C13 F4 -177.6(2) .
F3 C12 C13 C11 -180.0(2) .
C8 C12 C13 C11 1.8(4) .
C10 C11 C13 F4 179.6(2) .
N2 C11 C13 F4 11.8(3) .
C10 C11 C13 C12 0.1(4) .
N2 C11 C13 C12 -167.7(2) .
